data_7246703
loop_
_publ_author_name
'Gejsn&#x00E6;s-Schaad, Deyanira'
'Meyer, Marco'
'Prescimone, Alessandro'
'Housecroft, Catherine E.'
'Constable, Edwin C.'

_publ_section_title
;
 Introducing intramolecular, interligand arene--alkynyl \p-interactions
 into heteroleptic [Cu(N^N)(P^P)]+ complexes
;
_journal_issue 20
_journal_name_full CrystEngComm
_journal_page_first 3000
_journal_page_last 3012
_journal_paper_doi 10.1039/D3CE00355H
_journal_volume 25
_journal_year 2023
_chemical_formula_moiety 'C53 H44 Cu N2 O P2, F6 P, 1.5[CH2Cl2]'
_chemical_formula_sum 'C54.5 H47 Cl3 Cu F6 N2 O P3'
_chemical_formula_weight 1122.74
_space_group_crystal_system triclinic
_space_group_IT_number 2
_space_group_name_Hall '-P 1'
_space_group_name_H-M_alt 'P -1'
_atom_sites_solution_hydrogens geom
_atom_sites_solution_primary dual
_audit_creation_date 2022-10-05
_audit_creation_method
;
Olex2 1.5
(compiled 2022.04.07 svn.rca3783a0 for OlexSys, GUI svn.r6498)
;
_audit_update_record
;
2023-03-08 deposited with the CCDC.	2023-05-01 downloaded from the CCDC.
;
_cell_angle_alpha 112.459(3)
_cell_angle_beta 93.961(3)
_cell_angle_gamma 108.337(5)
_cell_formula_units_Z 2
_cell_length_a 10.9817(8)
_cell_length_b 15.1190(8)
_cell_length_c 18.4780(12)
_cell_measurement_reflns_used 47791
_cell_measurement_temperature 150
_cell_measurement_theta_max 72.58
_cell_measurement_theta_min 3.30
_cell_volume 2627.9(3)
_computing_cell_refinement 'X-Area Recipe 1.37.0.0 (STOE, 2021)'
_computing_data_collection 'X-Area Pilatus3_SV 1.31.186.0 (STOE, 2022)'
_computing_data_reduction
;
X-Area Integrate 2.5.3.0 (STOE, 2021)
X-Area LANA 2.7.5.0 (STOE, 2022)
;
_computing_molecular_graphics 'Olex2 1.5 (Dolomanov et al., 2009)'
_computing_publication_material 'Olex2 1.5 (Dolomanov et al., 2009)'
_computing_structure_refinement 'SHELXL 2018/3 (Sheldrick, 2015)'
_computing_structure_solution 'SHELXT 2018/2 (Sheldrick, 2018)'
_diffrn_ambient_temperature 150
_diffrn_detector 'EIGER2 1M'
_diffrn_detector_area_resol_mean 13.33
_diffrn_measured_fraction_theta_full 0.992
_diffrn_measured_fraction_theta_max 0.980
_diffrn_measurement_details
;
 3775 frames, detector distance = 40 mm
;
_diffrn_measurement_device 'Eulerian 4-circle diffractometer'
_diffrn_measurement_device_type 'STOE STADIVARI Cu'
_diffrn_measurement_method 'rotation method, \w scans'
_diffrn_radiation_collimation '1.2 0.6 mm diameter'
_diffrn_radiation_monochromator 'Graded multilayer mirror'
_diffrn_radiation_polarisn_norm 270
_diffrn_radiation_probe x-ray
_diffrn_radiation_type 'Cu K\a'
_diffrn_radiation_wavelength 1.54186
_diffrn_reflns_av_R_equivalents 0.0567
_diffrn_reflns_av_unetI/netI 0.0380
_diffrn_reflns_Laue_measured_fraction_full 0.992
_diffrn_reflns_Laue_measured_fraction_max 0.980
_diffrn_reflns_limit_h_max 13
_diffrn_reflns_limit_h_min -7
_diffrn_reflns_limit_k_max 15
_diffrn_reflns_limit_k_min -18
_diffrn_reflns_limit_l_max 22
_diffrn_reflns_limit_l_min -22
_diffrn_reflns_number 55621
_diffrn_reflns_point_group_measured_fraction_full 0.992
_diffrn_reflns_point_group_measured_fraction_max 0.980
_diffrn_reflns_theta_full 67.686
_diffrn_reflns_theta_max 72.882
_diffrn_reflns_theta_min 3.305
_diffrn_source 'Axo Cu'
_diffrn_source_current 1.00
_diffrn_source_power 0.050
_diffrn_source_voltage 50
_exptl_absorpt_coefficient_mu 3.379
_exptl_absorpt_correction_T_max 0.2836
_exptl_absorpt_correction_T_min 0.1307
_exptl_absorpt_correction_type multi-scan
_exptl_absorpt_process_details
;
STOE X-Red32, absorption correction by Gaussian integration, analogous to
P. Coppens in: F. R. Ahmed (Editor), "Crystallographic Computing", Munksgaard,
Copenhagen (1970), 255 - 270. Afterwards scaling of reflection intensities was
performed within STOE LANA. J. Koziskova, F. Hahn, J. Richter, J. Kozisek, Acta
Chimica Slovaca, vol. 9, no. 2, 2016, pp. 136 - 140.
Finally a spherical absorption correction was done within STOE LANA.
;
_exptl_crystal_colour yellow
_exptl_crystal_colour_primary yellow
_exptl_crystal_density_diffrn 1.419
_exptl_crystal_density_method 'not measured'
_exptl_crystal_description block
_exptl_crystal_F_000 1150
_exptl_crystal_recrystallization_method 'The material was recrystallised from DCM by slow evaporation'
_exptl_crystal_size_max 0.18
_exptl_crystal_size_mid 0.153
_exptl_crystal_size_min 0.12
_exptl_crystal_size_rad 0.160
_refine_diff_density_max 0.678
_refine_diff_density_min -0.936
_refine_diff_density_rms 0.105
_refine_ls_extinction_coef 0.00182(10)
_refine_ls_extinction_expression Fc^*^=kFc[1+0.001xFc^2^\l^3^/sin(2\q)]^-1/4^
_refine_ls_extinction_method 'SHELXL-2018/3 (Sheldrick 2018)'
_refine_ls_goodness_of_fit_ref 0.995
_refine_ls_hydrogen_treatment constr
_refine_ls_matrix_type full
_refine_ls_number_parameters 598
_refine_ls_number_reflns 10279
_refine_ls_number_restraints 0
_refine_ls_restrained_S_all 0.995
_refine_ls_R_factor_all 0.1179
_refine_ls_R_factor_gt 0.0889
_refine_ls_shift/su_max 0.000
_refine_ls_shift/su_mean 0.000
_refine_ls_structure_factor_coef Fsqd
_refine_ls_weighting_details 'w=1/[\s^2^(Fo^2^)+(0.0200P)^2^+13.0000P] where P=(Fo^2^+2Fc^2^)/3'
_refine_ls_weighting_scheme calc
_refine_ls_wR_factor_gt 0.1724
_refine_ls_wR_factor_ref 0.1935
_reflns_Friedel_coverage 0.000
_reflns_number_gt 7323
_reflns_number_total 10279
_reflns_threshold_expression 'I > 2\s(I)'
_cod_data_source_file d3ce00355h2.cif
_cod_data_source_block scd036_150k
_cod_depositor_comments 'Adding full bibliography for 7246701--7246704.cif.'
_cod_original_formula_sum 'C54.50 H47 Cl3 Cu F6 N2 O P3'
_cod_database_code 7246703
_shelx_shelxl_version_number 2018/3
_shelx_space_group_comment
;
The symmetry employed for this shelxl refinement is uniquely defined
by the following loop, which should always be used as a source of
symmetry information in preference to the above space-group names.
They are only intended as comments.
;
_shelx_estimated_absorpt_t_max 0.687
_shelx_estimated_absorpt_t_min 0.581
_olex2_refinement_description
;
1. Fixed Uiso
 At 1.2 times of:
  All C(H) groups, All C(H,H) groups
 At 1.5 times of:
  All C(H,H,H) groups
2.a Secondary CH2 refined with riding coordinates:
 C11(H11A,H11B), C12(H12A,H12B)
2.b Aromatic/amide H refined with riding coordinates:
 C37(H37), C43(H43), C10(H10), C47(H47), C32(H32), C35(H35), C30(H30),
 C49(H49), C31(H31), C53(H53), C44(H44), C45(H45), C9(H9), C51(H51), C36(H36),
 C46(H46), C16(H16), C22(H22), C2(H2), C50(H50), C7(H7), C20(H20), C52(H52),
 C4(H4), C8(H8), C17(H17), C26(H26), C18(H18), C19(H19), C23(H23), C3(H3),
 C24(H24), C25(H25)
2.c Idealised Me refined as rotating group:
 C41(H41A,H41B,H41C), C40(H40A,H40B,H40C)
2.d :
 C14(H14)
;
_smtbx_masks_void_probe_radius 1.2
_smtbx_masks_void_truncation_radius 1.2
_olex2_date_sample_data_collection 2022-10-04
_olex2_date_sample_submission 2022-09-28
_olex2_exptl_crystal_mounting_method 'The crystal was mounted on a mylar loop in perfluoroether oil'
_olex2_submission_original_sample_id SCD036_150K
_olex2_submission_special_instructions 'No special instructions were received'
_stoe_detector_distance '40.0 mm'
_stoe_detector_pixelsize_x '0.075 mm'
_stoe_detector_pixelsize_y '0.075 mm'
_stoe_detector_size_x '8.0 cm'
_stoe_detector_size_y '7.7 cm'
_stoe_evaluation_integration_a 5.6
_stoe_evaluation_integration_b -1.0
_stoe_evaluation_integration_ems 0.017
_stoe_evaluation_lana_bis_l_even_max -
_stoe_evaluation_lana_bis_l_odd_max -
_stoe_evaluation_lana_bos_l_even_max 4
_stoe_evaluation_lana_bos_l_odd_max 1
_stoe_evaluation_lana_completeness 98.0
_stoe_evaluation_lana_dxs_max_order 1
_stoe_evaluation_lana_dys_max_order 1
_stoe_evaluation_lana_fs_max_order 3
_stoe_evaluation_lana_max_2theta_available 145.8
_stoe_evaluation_lana_max_2theta_desired 145.8
_stoe_evaluation_lana_mean_redundancy 5.4
_stoe_evaluation_lana_number_refls_after_or 55625
_stoe_evaluation_lana_number_refls_outliers 12915
_stoe_evaluation_lana_number_refls_total 68540
_stoe_evaluation_lana_number_refls_unique 10282
_stoe_evaluation_lana_number_refls_written 55625
_stoe_evaluation_lana_or_c1 0.035
_stoe_evaluation_lana_or_c2 0
_stoe_evaluation_lana_or_c3 0
_stoe_evaluation_lana_or_c4 0.7
_stoe_evaluation_lana_point_group -1
_stoe_evaluation_lana_table
;
#----------------------------------------------------------------------------
2Theta          13.8   29.4   45.0   60.6   76.2   91.8  107.4  123.0  138.6
#----------------------------------------------------------------------------
<Resolution>    5.22   2.87   1.98   1.48   1.25   1.08   0.95   0.88   0.83
N(total)         140   1251   2713   7633  14469  15219   9900  11087   6128
<Redundancy>     1.7    2.8    3.0    5.4    7.9    7.1    4.4    5.2    4.0
Complet. [%%]    88.6  100.0  100.0  100.0  100.0   99.9   99.0   98.4   89.5
<I/sigma>      153.3   63.3   34.2   16.0   10.2    6.8    4.2    2.1    0.8
R(int)         0.035  0.031  0.036  0.050  0.055  0.071  0.120  0.256  0.427
#----------------------------------------------------------------------------
;
_stoe_measurement_identifier SCD036_150K
_stoe_measurement_max_exposure_per_frame '4.0 s'
_stoe_measurement_mean_exposure_per_frame '3.5 s'
_stoe_measurement_min_exposure_per_frame '2.0 s'
_stoe_measurement_total_exposure_time '3.7 h'
_stoe_measurement_total_frame_number 3775
_stoe_measurement_total_run_number 35
_stoe_measurement_tube_power '50.0 W'

loop_
_space_group_symop_operation_xyz
'x, y, z'
'-x, -y, -z'

loop_
_atom_site_label
_atom_site_type_symbol
_atom_site_fract_x
_atom_site_fract_y
_atom_site_fract_z
_atom_site_U_iso_or_equiv
_atom_site_adp_type
_atom_site_occupancy
_atom_site_site_symmetry_order
_atom_site_calc_flag
_atom_site_refinement_flags_posn
_atom_site_refinement_flags_adp
_atom_site_refinement_flags_occupancy
_atom_site_disorder_assembly
_atom_site_disorder_group
Cu1 Cu 0.19163(7) -0.33521(6) 0.33222(5) 0.0495(2) Uani 1 1 d . . . . .
P2 P 0.03714(13) -0.31254(10) 0.40429(8) 0.0492(3) Uani 1 1 d . . . . .
P1 P 0.11654(13) -0.39591(11) 0.19824(8) 0.0498(3) Uani 1 1 d . . . . .
P3 P 0.33474(15) 0.14672(13) 0.34048(11) 0.0637(4) Uani 1 1 d . . . . .
O1 O -0.1126(3) -0.4783(3) 0.2523(2) 0.0486(8) Uani 1 1 d . . . . .
F1 F 0.2033(3) 0.1002(3) 0.2740(2) 0.0829(11) Uani 1 1 d . . . . .
F4 F 0.4687(3) 0.1945(3) 0.4051(2) 0.0844(11) Uani 1 1 d . . . . .
N1 N 0.3186(4) -0.3982(3) 0.3649(3) 0.0500(10) Uani 1 1 d . . . . .
N2 N 0.3648(4) -0.2093(3) 0.3741(3) 0.0512(10) Uani 1 1 d . . . . .
F6 F 0.2821(4) 0.2277(3) 0.3977(3) 0.0986(14) Uani 1 1 d . . . . .
F3 F 0.3975(4) 0.2264(4) 0.3042(3) 0.1025(14) Uani 1 1 d . . . . .
F2 F 0.3906(5) 0.0693(4) 0.2822(3) 0.1146(17) Uani 1 1 d . . . . .
F5 F 0.2725(4) 0.0700(4) 0.3762(4) 0.132(2) Uani 1 1 d . . . . .
C39 C -0.1528(5) -0.5070(4) 0.3132(3) 0.0474(11) Uani 1 1 d . . . . .
C28 C -0.1038(5) -0.5584(4) 0.1846(3) 0.0483(11) Uani 1 1 d . . . . .
C27 C -0.0006(5) -0.5288(4) 0.1490(3) 0.0496(12) Uani 1 1 d . . . . .
C29 C -0.1939(5) -0.6570(4) 0.1596(3) 0.0481(11) Uani 1 1 d . . . . .
C38 C -0.0929(5) -0.4315(4) 0.3910(3) 0.0500(12) Uani 1 1 d . . . . .
C48 C -0.0469(5) -0.2400(4) 0.3761(3) 0.0501(12) Uani 1 1 d . . . . .
C42 C 0.0891(5) -0.2395(4) 0.5120(3) 0.0504(12) Uani 1 1 d . . . . .
C37 C -0.1285(5) -0.4593(4) 0.4530(3) 0.0529(12) Uani 1 1 d . . . . .
H37 H -0.089855 -0.411447 0.507288 0.064 Uiso 1 1 calc R U . . .
C34 C -0.2436(5) -0.6035(4) 0.2937(3) 0.0492(11) Uani 1 1 d . . . . .
C5 C 0.4442(5) -0.3294(4) 0.3967(3) 0.0538(12) Uani 1 1 d . . . . .
C6 C 0.4695(5) -0.2251(4) 0.4014(3) 0.0540(12) Uani 1 1 d . . . . .
C43 C 0.2168(5) -0.2127(4) 0.5505(3) 0.0521(12) Uani 1 1 d . . . . .
H43 H 0.276476 -0.234339 0.519788 0.062 Uiso 1 1 calc R U . . .
C10 C 0.3818(5) -0.1169(4) 0.3748(3) 0.0564(13) Uani 1 1 d . . . . .
H10 H 0.307384 -0.105712 0.356679 0.068 Uiso 1 1 calc R U . . .
C47 C 0.0019(5) -0.2065(4) 0.5590(3) 0.0525(12) Uani 1 1 d . . . . .
H47 H -0.085708 -0.222796 0.534051 0.063 Uiso 1 1 calc R U . . .
C1 C 0.2880(6) -0.4954(4) 0.3554(3) 0.0544(13) Uani 1 1 d . . . . .
C32 C 0.0123(5) -0.6063(4) 0.0824(3) 0.0556(13) Uani 1 1 d . . . . .
H32 H 0.082012 -0.590354 0.056226 0.067 Uiso 1 1 calc R U . . .
C35 C -0.2778(5) -0.6273(4) 0.3573(3) 0.0557(13) Uani 1 1 d . . . . .
H35 H -0.341148 -0.692735 0.346883 0.067 Uiso 1 1 calc R U . . .
C30 C -0.1773(5) -0.7324(4) 0.0929(3) 0.0564(13) Uani 1 1 d . . . . .
H30 H -0.235303 -0.802082 0.073618 0.068 Uiso 1 1 calc R U . . .
C49 C 0.0246(6) -0.1357(4) 0.3999(4) 0.0602(14) Uani 1 1 d . . . . .
H49 H 0.110489 -0.105082 0.432647 0.072 Uiso 1 1 calc R U . . .
C31 C -0.0763(6) -0.7066(4) 0.0544(3) 0.0578(13) Uani 1 1 d . . . . .
H31 H -0.068077 -0.758654 0.007987 0.069 Uiso 1 1 calc R U . . .
C21 C 0.0308(5) -0.3255(4) 0.1680(3) 0.0527(12) Uani 1 1 d . . . . .
C53 C -0.1731(5) -0.2833(4) 0.3292(3) 0.0576(13) Uani 1 1 d . . . . .
H53 H -0.224612 -0.353841 0.313420 0.069 Uiso 1 1 calc R U . . .
C44 C 0.2593(6) -0.1548(4) 0.6328(3) 0.0556(13) Uani 1 1 d . . . . .
H44 H 0.347587 -0.136514 0.657873 0.067 Uiso 1 1 calc R U . . .
C45 C 0.1727(6) -0.1237(4) 0.6784(3) 0.0556(13) Uani 1 1 d . . . . .
H45 H 0.201436 -0.084250 0.734757 0.067 Uiso 1 1 calc R U . . .
C9 C 0.5031(6) -0.0376(4) 0.4010(4) 0.0609(14) Uani 1 1 d . . . . .
H9 H 0.512449 0.026329 0.399505 0.073 Uiso 1 1 calc R U . . .
C15 C 0.2431(5) -0.3967(4) 0.1393(3) 0.0536(12) Uani 1 1 d . . . . .
C51 C -0.1512(6) -0.1203(5) 0.3286(4) 0.0647(15) Uani 1 1 d . . . . .
H51 H -0.186674 -0.080061 0.311464 0.078 Uiso 1 1 calc R U . . .
C36 C -0.2191(5) -0.5554(4) 0.4357(3) 0.0567(13) Uani 1 1 d . . . . .
H36 H -0.241999 -0.572922 0.478450 0.068 Uiso 1 1 calc R U . . .
C33 C -0.3027(5) -0.6749(4) 0.2051(3) 0.0559(13) Uani 1 1 d . . . . .
C11 C 0.1481(6) -0.5665(4) 0.3205(4) 0.0591(13) Uani 1 1 d . . . . .
H11A H 0.105697 -0.538849 0.289828 0.071 Uiso 1 1 calc R U . . .
H11B H 0.102958 -0.566495 0.365029 0.071 Uiso 1 1 calc R U . . .
C46 C 0.0446(6) -0.1504(4) 0.6415(3) 0.0584(13) Uani 1 1 d . . . . .
H46 H -0.014932 -0.130124 0.672996 0.070 Uiso 1 1 calc R U . . .
C16 C 0.2378(5) -0.3779(5) 0.0717(3) 0.0596(14) Uani 1 1 d . . . . .
H16 H 0.164761 -0.364736 0.054107 0.072 Uiso 1 1 calc R U . . .
C22 C -0.0942(5) -0.3730(5) 0.1195(4) 0.0593(14) Uani 1 1 d . . . . .
H22 H -0.138830 -0.445256 0.100632 0.071 Uiso 1 1 calc R U . . .
C2 C 0.3835(6) -0.5277(5) 0.3796(4) 0.0647(15) Uani 1 1 d . . . . .
H2 H 0.361146 -0.596608 0.373430 0.078 Uiso 1 1 calc R U . . .
C50 C -0.0274(6) -0.0761(5) 0.3766(4) 0.0662(16) Uani 1 1 d . . . . .
H50 H 0.022126 -0.004934 0.393718 0.079 Uiso 1 1 calc R U . . .
C7 C 0.5926(5) -0.1478(5) 0.4305(4) 0.0621(14) Uani 1 1 d . . . . .
H7 H 0.665121 -0.158927 0.451306 0.074 Uiso 1 1 calc R U . . .
C20 C 0.3507(6) -0.4170(5) 0.1632(4) 0.0615(14) Uani 1 1 d . . . . .
H20 H 0.356417 -0.430217 0.209419 0.074 Uiso 1 1 calc R U . . .
C52 C -0.2233(6) -0.2227(5) 0.3055(4) 0.0641(15) Uani 1 1 d . . . . .
H52 H -0.309091 -0.252610 0.272684 0.077 Uiso 1 1 calc R U . . .
C4 C 0.5415(6) -0.3573(5) 0.4212(4) 0.0637(15) Uani 1 1 d . . . . .
H4 H 0.628802 -0.308488 0.443654 0.076 Uiso 1 1 calc R U . . .
C8 C 0.6092(6) -0.0533(5) 0.4289(4) 0.0663(15) Uani 1 1 d . . . . .
H8 H 0.693862 -0.000201 0.447174 0.080 Uiso 1 1 calc R U . . .
C17 C 0.3368(6) -0.3778(5) 0.0292(4) 0.0647(15) Uani 1 1 d . . . . .
H17 H 0.332355 -0.363606 -0.016514 0.078 Uiso 1 1 calc R U . . .
C26 C 0.0936(6) -0.2202(5) 0.1938(4) 0.0656(15) Uani 1 1 d . . . . .
H26 H 0.179581 -0.186468 0.226680 0.079 Uiso 1 1 calc R U . . .
C41 C -0.3636(6) -0.7891(4) 0.1892(4) 0.0696(16) Uani 1 1 d . . . . .
H41A H -0.402594 -0.831216 0.131895 0.104 Uiso 1 1 calc R U . . .
H41B H -0.431848 -0.797948 0.220115 0.104 Uiso 1 1 calc R U . . .
H41C H -0.295172 -0.810664 0.205459 0.104 Uiso 1 1 calc R U . . .
C18 C 0.4425(6) -0.3987(5) 0.0538(4) 0.0682(16) Uani 1 1 d . . . . .
H18 H 0.510337 -0.399517 0.024557 0.082 Uiso 1 1 calc R U . . .
C19 C 0.4491(6) -0.4182(5) 0.1206(4) 0.0698(17) Uani 1 1 d . . . . .
H19 H 0.521576 -0.432572 0.137447 0.084 Uiso 1 1 calc R U . . .
C23 C -0.1546(6) -0.3154(5) 0.0984(4) 0.0664(16) Uani 1 1 d . . . . .
H23 H -0.240585 -0.348378 0.065528 0.080 Uiso 1 1 calc R U . . .
C3 C 0.5108(7) -0.4574(5) 0.4127(4) 0.0723(17) Uani 1 1 d . . . . .
H3 H 0.577116 -0.477613 0.429522 0.087 Uiso 1 1 calc R U . . .
C40 C -0.4110(5) -0.6437(5) 0.1767(4) 0.0646(15) Uani 1 1 d . . . . .
H40A H -0.373190 -0.571636 0.185134 0.097 Uiso 1 1 calc R U . . .
H40B H -0.479731 -0.651690 0.207458 0.097 Uiso 1 1 calc R U . . .
H40C H -0.449110 -0.687820 0.119588 0.097 Uiso 1 1 calc R U . . .
C24 C -0.0905(7) -0.2110(5) 0.1249(4) 0.0719(17) Uani 1 1 d . . . . .
H24 H -0.131994 -0.171981 0.110334 0.086 Uiso 1 1 calc R U . . .
C25 C 0.0335(7) -0.1634(5) 0.1726(4) 0.0736(17) Uani 1 1 d . . . . .
H25 H 0.078045 -0.091220 0.190970 0.088 Uiso 1 1 calc R U . . .
C12 C 0.1267(7) -0.6783(5) 0.2651(4) 0.0763(18) Uani 1 1 d . . . . .
H12A H 0.161579 -0.709033 0.296301 0.092 Uiso 1 1 calc R U . . .
H12B H 0.031367 -0.718626 0.244208 0.092 Uiso 1 1 calc R U . . .
C13 C 0.1920(7) -0.6843(5) 0.1978(5) 0.0790(19) Uani 1 1 d . . . . .
C14 C 0.2446(9) -0.6874(7) 0.1441(5) 0.106(3) Uani 1 1 d . . . . .
H14 H 0.287132 -0.689879 0.100657 0.127 Uiso 1 1 calc R U . . .

loop_
_atom_site_aniso_label
_atom_site_aniso_U_11
_atom_site_aniso_U_22
_atom_site_aniso_U_33
_atom_site_aniso_U_23
_atom_site_aniso_U_13
_atom_site_aniso_U_12
Cu1 0.0475(4) 0.0553(4) 0.0582(5) 0.0299(4) 0.0197(3) 0.0259(3)
P2 0.0477(7) 0.0533(7) 0.0587(8) 0.0284(6) 0.0220(6) 0.0259(6)
P1 0.0480(7) 0.0561(8) 0.0561(8) 0.0301(6) 0.0177(6) 0.0237(6)
P3 0.0568(9) 0.0664(9) 0.0793(10) 0.0356(8) 0.0231(8) 0.0298(7)
O1 0.054(2) 0.0492(19) 0.054(2) 0.0271(16) 0.0229(16) 0.0250(16)
F1 0.065(2) 0.089(3) 0.089(3) 0.027(2) 0.0095(19) 0.035(2)
F4 0.054(2) 0.104(3) 0.094(3) 0.036(2) 0.0142(19) 0.037(2)
N1 0.053(2) 0.050(2) 0.058(3) 0.028(2) 0.020(2) 0.025(2)
N2 0.049(2) 0.056(3) 0.058(3) 0.029(2) 0.016(2) 0.025(2)
F6 0.078(3) 0.117(3) 0.091(3) 0.016(2) 0.019(2) 0.059(3)
F3 0.093(3) 0.113(3) 0.126(4) 0.078(3) 0.036(3) 0.033(3)
F2 0.112(3) 0.117(4) 0.114(4) 0.017(3) 0.021(3) 0.083(3)
F5 0.088(3) 0.157(5) 0.190(5) 0.141(4) 0.018(3) 0.012(3)
C39 0.048(3) 0.056(3) 0.054(3) 0.034(2) 0.022(2) 0.023(2)
C28 0.052(3) 0.051(3) 0.049(3) 0.021(2) 0.017(2) 0.027(2)
C27 0.052(3) 0.060(3) 0.054(3) 0.031(2) 0.023(2) 0.031(2)
C29 0.049(3) 0.048(3) 0.054(3) 0.025(2) 0.014(2) 0.021(2)
C38 0.057(3) 0.054(3) 0.052(3) 0.026(2) 0.017(2) 0.032(2)
C48 0.045(3) 0.055(3) 0.059(3) 0.026(2) 0.023(2) 0.025(2)
C42 0.044(3) 0.049(3) 0.066(3) 0.029(2) 0.017(2) 0.022(2)
C37 0.059(3) 0.056(3) 0.056(3) 0.032(3) 0.020(2) 0.025(3)
C34 0.051(3) 0.052(3) 0.055(3) 0.030(2) 0.019(2) 0.021(2)
C5 0.055(3) 0.058(3) 0.056(3) 0.025(3) 0.017(2) 0.029(3)
C6 0.056(3) 0.059(3) 0.054(3) 0.025(3) 0.021(2) 0.028(3)
C43 0.051(3) 0.051(3) 0.064(3) 0.029(3) 0.019(2) 0.023(2)
C10 0.055(3) 0.056(3) 0.066(3) 0.030(3) 0.018(3) 0.025(3)
C47 0.054(3) 0.057(3) 0.059(3) 0.028(3) 0.022(2) 0.029(3)
C1 0.064(3) 0.055(3) 0.063(3) 0.033(3) 0.024(3) 0.033(3)
C32 0.055(3) 0.064(3) 0.058(3) 0.028(3) 0.021(3) 0.031(3)
C35 0.057(3) 0.052(3) 0.064(3) 0.029(3) 0.021(3) 0.021(3)
C30 0.056(3) 0.051(3) 0.063(3) 0.025(3) 0.013(3) 0.021(3)
C49 0.054(3) 0.058(3) 0.079(4) 0.034(3) 0.019(3) 0.029(3)
C31 0.065(3) 0.055(3) 0.059(3) 0.023(3) 0.021(3) 0.030(3)
C21 0.052(3) 0.051(3) 0.063(3) 0.028(3) 0.024(3) 0.022(2)
C53 0.053(3) 0.057(3) 0.070(4) 0.027(3) 0.016(3) 0.030(3)
C44 0.055(3) 0.059(3) 0.058(3) 0.029(3) 0.014(3) 0.024(3)
C45 0.063(3) 0.056(3) 0.057(3) 0.028(3) 0.018(3) 0.027(3)
C9 0.060(3) 0.058(3) 0.071(4) 0.032(3) 0.022(3) 0.021(3)
C15 0.052(3) 0.056(3) 0.057(3) 0.029(3) 0.012(2) 0.020(2)
C51 0.072(4) 0.069(4) 0.081(4) 0.043(3) 0.029(3) 0.044(3)
C36 0.064(3) 0.059(3) 0.063(3) 0.035(3) 0.028(3) 0.027(3)
C33 0.051(3) 0.058(3) 0.061(3) 0.029(3) 0.017(3) 0.018(3)
C11 0.062(3) 0.060(3) 0.068(4) 0.035(3) 0.020(3) 0.028(3)
C46 0.061(3) 0.060(3) 0.062(3) 0.026(3) 0.025(3) 0.030(3)
C16 0.054(3) 0.080(4) 0.062(3) 0.040(3) 0.026(3) 0.032(3)
C22 0.055(3) 0.065(3) 0.071(4) 0.035(3) 0.022(3) 0.028(3)
C2 0.069(4) 0.069(4) 0.072(4) 0.035(3) 0.015(3) 0.039(3)
C50 0.069(4) 0.057(3) 0.093(5) 0.042(3) 0.029(3) 0.032(3)
C7 0.046(3) 0.071(4) 0.069(4) 0.027(3) 0.016(3) 0.024(3)
C20 0.062(3) 0.078(4) 0.065(4) 0.040(3) 0.023(3) 0.038(3)
C52 0.064(4) 0.071(4) 0.072(4) 0.033(3) 0.017(3) 0.040(3)
C4 0.056(3) 0.069(4) 0.076(4) 0.034(3) 0.010(3) 0.033(3)
C8 0.053(3) 0.060(3) 0.078(4) 0.026(3) 0.016(3) 0.016(3)
C17 0.062(3) 0.081(4) 0.062(3) 0.040(3) 0.027(3) 0.027(3)
C26 0.074(4) 0.064(4) 0.067(4) 0.036(3) 0.007(3) 0.027(3)
C41 0.079(4) 0.056(3) 0.066(4) 0.027(3) 0.022(3) 0.012(3)
C18 0.058(3) 0.081(4) 0.073(4) 0.034(3) 0.032(3) 0.030(3)
C19 0.062(4) 0.100(5) 0.074(4) 0.045(4) 0.035(3) 0.049(4)
C23 0.060(3) 0.085(4) 0.078(4) 0.047(4) 0.020(3) 0.041(3)
C3 0.073(4) 0.079(4) 0.083(4) 0.037(4) 0.012(3) 0.048(4)
C40 0.048(3) 0.082(4) 0.070(4) 0.040(3) 0.017(3) 0.022(3)
C24 0.095(5) 0.077(4) 0.074(4) 0.042(4) 0.033(4) 0.055(4)
C25 0.097(5) 0.058(4) 0.076(4) 0.034(3) 0.016(4) 0.036(4)
C12 0.075(4) 0.058(4) 0.103(5) 0.040(4) 0.011(4) 0.029(3)
C13 0.080(5) 0.073(4) 0.084(5) 0.024(4) 0.005(4) 0.044(4)
C14 0.104(6) 0.137(8) 0.093(6) 0.037(6) 0.019(5) 0.080(6)

loop_
_atom_type_symbol
_atom_type_description
_atom_type_scat_dispersion_real
_atom_type_scat_dispersion_imag
_atom_type_scat_source
C C 0.0181 0.0091 'International Tables Vol C Tables 4.2.6.8 and 6.1.1.4'
Cl Cl 0.3639 0.7018 'International Tables Vol C Tables 4.2.6.8 and 6.1.1.4'
Cu Cu -1.9646 0.5888 'International Tables Vol C Tables 4.2.6.8 and 6.1.1.4'
F F 0.0727 0.0534 'International Tables Vol C Tables 4.2.6.8 and 6.1.1.4'
H H 0.0000 0.0000 'International Tables Vol C Tables 4.2.6.8 and 6.1.1.4'
N N 0.0311 0.0180 'International Tables Vol C Tables 4.2.6.8 and 6.1.1.4'
O O 0.0492 0.0322 'International Tables Vol C Tables 4.2.6.8 and 6.1.1.4'
P P 0.2955 0.4335 'International Tables Vol C Tables 4.2.6.8 and 6.1.1.4'

loop_
_exptl_crystal_face_index_h
_exptl_crystal_face_index_k
_exptl_crystal_face_index_l
_exptl_crystal_face_perp_dist
5 12 -30 0.1214
3 -17 30 0.1335
-13 -8 -30 0.0850
11 6 30 0.0800
-2 9 -15 0.1339
-1 -5 10 0.0800

loop_
_geom_angle_atom_site_label_1
_geom_angle_atom_site_label_2
_geom_angle_atom_site_label_3
_geom_angle
_geom_angle_site_symmetry_1
_geom_angle_site_symmetry_3
_geom_angle_publ_flag
P2 Cu1 P1 113.40(6) . . ?
N1 Cu1 P2 117.73(12) . . ?
N1 Cu1 P1 115.33(12) . . ?
N2 Cu1 P2 113.96(13) . . ?
N2 Cu1 P1 111.95(13) . . ?
N2 Cu1 N1 80.27(17) . . ?
C38 P2 Cu1 114.70(16) . . ?
C48 P2 Cu1 110.87(16) . . ?
C48 P2 C38 105.3(2) . . ?
C42 P2 Cu1 118.48(17) . . ?
C42 P2 C38 103.9(2) . . ?
C42 P2 C48 102.1(2) . . ?
C27 P1 Cu1 115.32(17) . . ?
C27 P1 C21 103.0(2) . . ?
C21 P1 Cu1 115.78(18) . . ?
C15 P1 Cu1 114.84(18) . . ?
C15 P1 C27 103.0(2) . . ?
C15 P1 C21 103.2(2) . . ?
F4 P3 F1 178.1(2) . . ?
F6 P3 F1 89.6(2) . . ?
F6 P3 F4 91.1(2) . . ?
F6 P3 F3 88.3(3) . . ?
F3 P3 F1 88.7(2) . . ?
F3 P3 F4 89.6(2) . . ?
F2 P3 F1 90.7(2) . . ?
F2 P3 F4 88.6(2) . . ?
F2 P3 F6 177.6(3) . . ?
F2 P3 F3 89.3(3) . . ?
F5 P3 F1 91.1(3) . . ?
F5 P3 F4 90.6(3) . . ?
F5 P3 F6 90.9(3) . . ?
F5 P3 F3 179.2(3) . . ?
F5 P3 F2 91.5(3) . . ?
C39 O1 C28 114.3(4) . . ?
C5 N1 Cu1 112.8(3) . . ?
C1 N1 Cu1 126.8(4) . . ?
C1 N1 C5 120.3(5) . . ?
C6 N2 Cu1 114.5(4) . . ?
C10 N2 Cu1 126.5(4) . . ?
C10 N2 C6 119.0(5) . . ?
C38 C39 O1 114.8(4) . . ?
C34 C39 O1 119.9(5) . . ?
C34 C39 C38 125.2(5) . . ?
C27 C28 O1 114.8(4) . . ?
C29 C28 O1 119.3(4) . . ?
C29 C28 C27 125.8(5) . . ?
C28 C27 P1 118.2(4) . . ?
C28 C27 C32 116.5(5) . . ?
C32 C27 P1 124.9(4) . . ?
C28 C29 C30 115.9(5) . . ?
C28 C29 C33 118.6(4) . . ?
C30 C29 C33 125.5(5) . . ?
C39 C38 P2 118.4(4) . . ?
C39 C38 C37 116.0(5) . . ?
C37 C38 P2 125.2(4) . . ?
C49 C48 P2 116.8(4) . . ?
C53 C48 P2 124.3(4) . . ?
C53 C48 C49 118.8(5) . . ?
C43 C42 P2 120.5(4) . . ?
C43 C42 C47 118.3(5) . . ?
C47 C42 P2 121.2(4) . . ?
C38 C37 H37 119.8 . . ?
C36 C37 C38 120.4(5) . . ?
C36 C37 H37 119.8 . . ?
C39 C34 C35 116.9(5) . . ?
C39 C34 C33 118.1(4) . . ?
C35 C34 C33 125.0(5) . . ?
N1 C5 C6 116.4(5) . . ?
N1 C5 C4 121.0(5) . . ?
C4 C5 C6 122.6(5) . . ?
N2 C6 C5 116.0(5) . . ?
N2 C6 C7 121.0(5) . . ?
C7 C6 C5 123.0(5) . . ?
C42 C43 H43 119.3 . . ?
C42 C43 C44 121.3(5) . . ?
C44 C43 H43 119.3 . . ?
N2 C10 H10 118.6 . . ?
N2 C10 C9 122.7(5) . . ?
C9 C10 H10 118.6 . . ?
C42 C47 H47 120.0 . . ?
C46 C47 C42 119.9(5) . . ?
C46 C47 H47 120.0 . . ?
N1 C1 C11 117.4(5) . . ?
N1 C1 C2 120.9(5) . . ?
C2 C1 C11 121.7(5) . . ?
C27 C32 H32 120.0 . . ?
C31 C32 C27 120.0(5) . . ?
C31 C32 H32 120.0 . . ?
C34 C35 H35 120.0 . . ?
C36 C35 C34 120.0(5) . . ?
C36 C35 H35 120.0 . . ?
C29 C30 H30 119.7 . . ?
C29 C30 C31 120.6(5) . . ?
C31 C30 H30 119.7 . . ?
C48 C49 H49 119.5 . . ?
C50 C49 C48 121.0(6) . . ?
C50 C49 H49 119.5 . . ?
C32 C31 C30 121.1(5) . . ?
C32 C31 H31 119.4 . . ?
C30 C31 H31 119.4 . . ?
C22 C21 P1 122.8(4) . . ?
C26 C21 P1 118.9(4) . . ?
C26 C21 C22 118.3(5) . . ?
C48 C53 H53 120.3 . . ?
C52 C53 C48 119.5(5) . . ?
C52 C53 H53 120.3 . . ?
C43 C44 H44 120.1 . . ?
C45 C44 C43 119.9(5) . . ?
C45 C44 H44 120.1 . . ?
C44 C45 H45 120.1 . . ?
C46 C45 C44 119.8(5) . . ?
C46 C45 H45 120.1 . . ?
C10 C9 H9 120.8 . . ?
C8 C9 C10 118.3(6) . . ?
C8 C9 H9 120.8 . . ?
C16 C15 P1 123.1(4) . . ?
C16 C15 C20 118.1(5) . . ?
C20 C15 P1 118.8(4) . . ?
C50 C51 H51 120.1 . . ?
C52 C51 H51 120.1 . . ?
C52 C51 C50 119.9(5) . . ?
C37 C36 C35 121.6(5) . . ?
C37 C36 H36 119.2 . . ?
C35 C36 H36 119.2 . . ?
C29 C33 C34 107.2(4) . . ?
C29 C33 C41 111.3(5) . . ?
C29 C33 C40 108.7(4) . . ?
C34 C33 C41 112.7(5) . . ?
C34 C33 C40 108.2(5) . . ?
C40 C33 C41 108.5(5) . . ?
C1 C11 H11A 108.4 . . ?
C1 C11 H11B 108.4 . . ?
C1 C11 C12 115.5(5) . . ?
H11A C11 H11B 107.5 . . ?
C12 C11 H11A 108.4 . . ?
C12 C11 H11B 108.4 . . ?
C47 C46 H46 119.6 . . ?
C45 C46 C47 120.7(5) . . ?
C45 C46 H46 119.6 . . ?
C15 C16 H16 119.3 . . ?
C17 C16 C15 121.3(5) . . ?
C17 C16 H16 119.3 . . ?
C21 C22 H22 119.9 . . ?
C21 C22 C23 120.2(6) . . ?
C23 C22 H22 119.9 . . ?
C1 C2 H2 120.7 . . ?
C3 C2 C1 118.6(6) . . ?
C3 C2 H2 120.7 . . ?
C49 C50 H50 120.1 . . ?
C51 C50 C49 119.7(6) . . ?
C51 C50 H50 120.1 . . ?
C6 C7 H7 120.3 . . ?
C6 C7 C8 119.3(6) . . ?
C8 C7 H7 120.3 . . ?
C15 C20 H20 119.6 . . ?
C19 C20 C15 120.9(5) . . ?
C19 C20 H20 119.6 . . ?
C53 C52 H52 119.4 . . ?
C51 C52 C53 121.1(6) . . ?
C51 C52 H52 119.4 . . ?
C5 C4 H4 120.4 . . ?
C5 C4 C3 119.3(6) . . ?
C3 C4 H4 120.4 . . ?
C9 C8 C7 119.6(6) . . ?
C9 C8 H8 120.2 . . ?
C7 C8 H8 120.2 . . ?
C16 C17 H17 120.2 . . ?
C16 C17 C18 119.6(6) . . ?
C18 C17 H17 120.2 . . ?
C21 C26 H26 119.4 . . ?
C25 C26 C21 121.3(6) . . ?
C25 C26 H26 119.4 . . ?
C33 C41 H41A 109.5 . . ?
C33 C41 H41B 109.5 . . ?
C33 C41 H41C 109.5 . . ?
H41A C41 H41B 109.5 . . ?
H41A C41 H41C 109.5 . . ?
H41B C41 H41C 109.5 . . ?
C17 C18 H18 120.0 . . ?
C19 C18 C17 119.9(5) . . ?
C19 C18 H18 120.0 . . ?
C20 C19 H19 119.9 . . ?
C18 C19 C20 120.2(6) . . ?
C18 C19 H19 119.9 . . ?
C22 C23 H23 119.8 . . ?
C24 C23 C22 120.4(6) . . ?
C24 C23 H23 119.8 . . ?
C2 C3 C4 119.8(6) . . ?
C2 C3 H3 120.1 . . ?
C4 C3 H3 120.1 . . ?
C33 C40 H40A 109.5 . . ?
C33 C40 H40B 109.5 . . ?
C33 C40 H40C 109.5 . . ?
H40A C40 H40B 109.5 . . ?
H40A C40 H40C 109.5 . . ?
H40B C40 H40C 109.5 . . ?
C23 C24 H24 120.1 . . ?
C25 C24 C23 119.8(6) . . ?
C25 C24 H24 120.1 . . ?
C26 C25 H25 120.0 . . ?
C24 C25 C26 120.0(6) . . ?
C24 C25 H25 120.0 . . ?
C11 C12 H12A 109.3 . . ?
C11 C12 H12B 109.3 . . ?
H12A C12 H12B 108.0 . . ?
C13 C12 C11 111.5(5) . . ?
C13 C12 H12A 109.3 . . ?
C13 C12 H12B 109.3 . . ?
C14 C13 C12 178.8(8) . . ?
C13 C14 H14 180.0 . . ?

loop_
_geom_bond_atom_site_label_1
_geom_bond_atom_site_label_2
_geom_bond_distance
_geom_bond_site_symmetry_2
_geom_bond_publ_flag
Cu1 P2 2.2579(14) . ?
Cu1 P1 2.2710(16) . ?
Cu1 N1 2.092(4) . ?
Cu1 N2 2.057(4) . ?
P2 C38 1.826(5) . ?
P2 C48 1.825(5) . ?
P2 C42 1.810(6) . ?
P1 C27 1.826(6) . ?
P1 C21 1.829(6) . ?
P1 C15 1.824(5) . ?
P3 F1 1.594(4) . ?
P3 F4 1.594(4) . ?
P3 F6 1.579(4) . ?
P3 F3 1.591(4) . ?
P3 F2 1.577(4) . ?
P3 F5 1.549(4) . ?
O1 C39 1.404(5) . ?
O1 C28 1.404(5) . ?
N1 C5 1.360(7) . ?
N1 C1 1.336(6) . ?
N2 C6 1.349(7) . ?
N2 C10 1.344(7) . ?
C39 C38 1.394(7) . ?
C39 C34 1.374(7) . ?
C28 C27 1.388(7) . ?
C28 C29 1.377(7) . ?
C27 C32 1.390(7) . ?
C29 C30 1.393(7) . ?
C29 C33 1.522(7) . ?
C38 C37 1.403(7) . ?
C48 C49 1.393(7) . ?
C48 C53 1.389(7) . ?
C42 C43 1.386(7) . ?
C42 C47 1.414(7) . ?
C37 H37 0.9500 . ?
C37 C36 1.377(7) . ?
C34 C35 1.398(7) . ?
C34 C33 1.526(7) . ?
C5 C6 1.479(7) . ?
C5 C4 1.373(7) . ?
C6 C7 1.381(8) . ?
C43 H43 0.9500 . ?
C43 C44 1.387(7) . ?
C10 H10 0.9500 . ?
C10 C9 1.382(8) . ?
C47 H47 0.9500 . ?
C47 C46 1.389(8) . ?
C1 C11 1.492(8) . ?
C1 C2 1.401(7) . ?
C32 H32 0.9500 . ?
C32 C31 1.384(8) . ?
C35 H35 0.9500 . ?
C35 C36 1.386(8) . ?
C30 H30 0.9500 . ?
C30 C31 1.393(7) . ?
C49 H49 0.9500 . ?
C49 C50 1.382(8) . ?
C31 H31 0.9500 . ?
C21 C22 1.386(8) . ?
C21 C26 1.386(8) . ?
C53 H53 0.9500 . ?
C53 C52 1.388(7) . ?
C44 H44 0.9500 . ?
C44 C45 1.387(7) . ?
C45 H45 0.9500 . ?
C45 C46 1.380(8) . ?
C9 H9 0.9500 . ?
C9 C8 1.367(8) . ?
C15 C16 1.386(7) . ?
C15 C20 1.395(7) . ?
C51 H51 0.9500 . ?
C51 C50 1.375(8) . ?
C51 C52 1.372(8) . ?
C36 H36 0.9500 . ?
C33 C41 1.540(7) . ?
C33 C40 1.538(8) . ?
C11 H11A 0.9900 . ?
C11 H11B 0.9900 . ?
C11 C12 1.534(8) . ?
C46 H46 0.9500 . ?
C16 H16 0.9500 . ?
C16 C17 1.385(7) . ?
C22 H22 0.9500 . ?
C22 C23 1.393(8) . ?
C2 H2 0.9500 . ?
C2 C3 1.381(9) . ?
C50 H50 0.9500 . ?
C7 H7 0.9500 . ?
C7 C8 1.394(8) . ?
C20 H20 0.9500 . ?
C20 C19 1.381(7) . ?
C52 H52 0.9500 . ?
C4 H4 0.9500 . ?
C4 C3 1.385(8) . ?
C8 H8 0.9500 . ?
C17 H17 0.9500 . ?
C17 C18 1.385(8) . ?
C26 H26 0.9500 . ?
C26 C25 1.380(8) . ?
C41 H41A 0.9800 . ?
C41 H41B 0.9800 . ?
C41 H41C 0.9800 . ?
C18 H18 0.9500 . ?
C18 C19 1.378(8) . ?
C19 H19 0.9500 . ?
C23 H23 0.9500 . ?
C23 C24 1.374(9) . ?
C3 H3 0.9500 . ?
C40 H40A 0.9800 . ?
C40 H40B 0.9800 . ?
C40 H40C 0.9800 . ?
C24 H24 0.9500 . ?
C24 C25 1.371(9) . ?
C25 H25 0.9500 . ?
C12 H12A 0.9900 . ?
C12 H12B 0.9900 . ?
C12 C13 1.465(10) . ?
C13 C14 1.176(11) . ?
C14 H14 0.9500 . ?

loop_
_geom_torsion_atom_site_label_1
_geom_torsion_atom_site_label_2
_geom_torsion_atom_site_label_3
_geom_torsion_atom_site_label_4
_geom_torsion
_geom_torsion_site_symmetry_1
_geom_torsion_site_symmetry_2
_geom_torsion_site_symmetry_3
_geom_torsion_site_symmetry_4
_geom_torsion_publ_flag
Cu1 P2 C38 C39 -47.7(4) . . . . ?
Cu1 P2 C38 C37 124.6(4) . . . . ?
Cu1 P2 C48 C49 -71.4(4) . . . . ?
Cu1 P2 C48 C53 104.7(4) . . . . ?
Cu1 P2 C42 C43 -10.3(5) . . . . ?
Cu1 P2 C42 C47 168.4(3) . . . . ?
Cu1 P1 C27 C28 46.9(4) . . . . ?
Cu1 P1 C27 C32 -126.2(4) . . . . ?
Cu1 P1 C21 C22 -126.1(4) . . . . ?
Cu1 P1 C21 C26 54.5(5) . . . . ?
Cu1 P1 C15 C16 -145.3(4) . . . . ?
Cu1 P1 C15 C20 34.6(5) . . . . ?
Cu1 N1 C5 C6 -0.9(6) . . . . ?
Cu1 N1 C5 C4 -179.6(4) . . . . ?
Cu1 N1 C1 C11 -2.3(7) . . . . ?
Cu1 N1 C1 C2 179.5(4) . . . . ?
Cu1 N2 C6 C5 0.3(6) . . . . ?
Cu1 N2 C6 C7 179.2(4) . . . . ?
Cu1 N2 C10 C9 -177.1(4) . . . . ?
P2 C38 C37 C36 -173.4(4) . . . . ?
P2 C48 C49 C50 175.4(5) . . . . ?
P2 C48 C53 C52 -174.4(4) . . . . ?
P2 C42 C43 C44 178.6(4) . . . . ?
P2 C42 C47 C46 -179.9(4) . . . . ?
P1 C27 C32 C31 174.1(4) . . . . ?
P1 C21 C22 C23 180.0(4) . . . . ?
P1 C21 C26 C25 179.9(5) . . . . ?
P1 C15 C16 C17 179.1(5) . . . . ?
P1 C15 C20 C19 -179.8(5) . . . . ?
O1 C39 C38 P2 -5.3(6) . . . . ?
O1 C39 C38 C37 -178.2(4) . . . . ?
O1 C39 C34 C35 179.2(4) . . . . ?
O1 C39 C34 C33 -2.9(7) . . . . ?
O1 C28 C27 P1 5.5(6) . . . . ?
O1 C28 C27 C32 179.2(4) . . . . ?
O1 C28 C29 C30 -179.0(4) . . . . ?
O1 C28 C29 C33 1.7(7) . . . . ?
N1 C5 C6 N2 0.4(7) . . . . ?
N1 C5 C6 C7 -178.5(5) . . . . ?
N1 C5 C4 C3 0.5(9) . . . . ?
N1 C1 C11 C12 144.3(5) . . . . ?
N1 C1 C2 C3 -0.8(9) . . . . ?
N2 C6 C7 C8 -2.2(8) . . . . ?
N2 C10 C9 C8 -1.6(9) . . . . ?
C39 O1 C28 C27 -143.3(4) . . . . ?
C39 O1 C28 C29 36.4(6) . . . . ?
C39 C38 C37 C36 -1.0(7) . . . . ?
C39 C34 C35 C36 -1.0(8) . . . . ?
C39 C34 C33 C29 37.3(6) . . . . ?
C39 C34 C33 C41 160.2(5) . . . . ?
C39 C34 C33 C40 -79.7(6) . . . . ?
C28 O1 C39 C38 143.6(4) . . . . ?
C28 O1 C39 C34 -35.8(6) . . . . ?
C28 C27 C32 C31 0.9(8) . . . . ?
C28 C29 C30 C31 -1.4(8) . . . . ?
C28 C29 C33 C34 -36.8(6) . . . . ?
C28 C29 C33 C41 -160.5(5) . . . . ?
C28 C29 C33 C40 80.0(6) . . . . ?
C27 P1 C21 C22 0.7(5) . . . . ?
C27 P1 C21 C26 -178.7(4) . . . . ?
C27 P1 C15 C16 88.5(5) . . . . ?
C27 P1 C15 C20 -91.6(5) . . . . ?
C27 C28 C29 C30 0.7(8) . . . . ?
C27 C28 C29 C33 -178.7(5) . . . . ?
C27 C32 C31 C30 -1.7(9) . . . . ?
C29 C28 C27 P1 -174.1(4) . . . . ?
C29 C28 C27 C32 -0.4(8) . . . . ?
C29 C30 C31 C32 2.0(9) . . . . ?
C38 P2 C48 C49 164.0(4) . . . . ?
C38 P2 C48 C53 -19.9(5) . . . . ?
C38 P2 C42 C43 118.3(4) . . . . ?
C38 P2 C42 C47 -63.0(5) . . . . ?
C38 C39 C34 C35 -0.2(8) . . . . ?
C38 C39 C34 C33 177.8(5) . . . . ?
C38 C37 C36 C35 0.0(8) . . . . ?
C48 P2 C38 C39 74.5(4) . . . . ?
C48 P2 C38 C37 -113.3(5) . . . . ?
C48 P2 C42 C43 -132.4(4) . . . . ?
C48 P2 C42 C47 46.3(5) . . . . ?
C48 C49 C50 C51 -0.6(9) . . . . ?
C48 C53 C52 C51 -1.0(9) . . . . ?
C42 P2 C38 C39 -178.6(4) . . . . ?
C42 P2 C38 C37 -6.3(5) . . . . ?
C42 P2 C48 C49 55.7(5) . . . . ?
C42 P2 C48 C53 -128.2(5) . . . . ?
C42 C43 C44 C45 0.8(8) . . . . ?
C42 C47 C46 C45 1.8(8) . . . . ?
C34 C39 C38 P2 174.1(4) . . . . ?
C34 C39 C38 C37 1.2(8) . . . . ?
C34 C35 C36 C37 1.1(8) . . . . ?
C5 N1 C1 C11 179.8(5) . . . . ?
C5 N1 C1 C2 1.5(8) . . . . ?
C5 C6 C7 C8 176.6(5) . . . . ?
C5 C4 C3 C2 0.2(10) . . . . ?
C6 N2 C10 C9 1.4(8) . . . . ?
C6 C5 C4 C3 -178.1(5) . . . . ?
C6 C7 C8 C9 1.9(9) . . . . ?
C43 C42 C47 C46 -1.1(8) . . . . ?
C43 C44 C45 C46 -0.1(8) . . . . ?
C10 N2 C6 C5 -178.4(5) . . . . ?
C10 N2 C6 C7 0.5(8) . . . . ?
C10 C9 C8 C7 -0.1(9) . . . . ?
C47 C42 C43 C44 -0.2(8) . . . . ?
C1 N1 C5 C6 177.3(5) . . . . ?
C1 N1 C5 C4 -1.4(8) . . . . ?
C1 C11 C12 C13 -57.7(7) . . . . ?
C1 C2 C3 C4 0.0(10) . . . . ?
C35 C34 C33 C29 -144.9(5) . . . . ?
C35 C34 C33 C41 -22.0(8) . . . . ?
C35 C34 C33 C40 98.0(6) . . . . ?
C30 C29 C33 C34 143.9(5) . . . . ?
C30 C29 C33 C41 20.2(8) . . . . ?
C30 C29 C33 C40 -99.3(6) . . . . ?
C49 C48 C53 C52 1.7(8) . . . . ?
C21 P1 C27 C28 -80.2(4) . . . . ?
C21 P1 C27 C32 106.7(5) . . . . ?
C21 P1 C15 C16 -18.4(6) . . . . ?
C21 P1 C15 C20 161.5(5) . . . . ?
C21 C22 C23 C24 0.5(9) . . . . ?
C21 C26 C25 C24 -0.1(10) . . . . ?
C53 C48 C49 C50 -0.9(8) . . . . ?
C44 C45 C46 C47 -1.2(8) . . . . ?
C15 P1 C27 C28 172.8(4) . . . . ?
C15 P1 C27 C32 -0.3(5) . . . . ?
C15 P1 C21 C22 107.6(5) . . . . ?
C15 P1 C21 C26 -71.8(5) . . . . ?
C15 C16 C17 C18 1.1(10) . . . . ?
C15 C20 C19 C18 0.4(10) . . . . ?
C33 C29 C30 C31 177.9(5) . . . . ?
C33 C34 C35 C36 -178.8(5) . . . . ?
C11 C1 C2 C3 -179.0(6) . . . . ?
C16 C15 C20 C19 0.0(9) . . . . ?
C16 C17 C18 C19 -0.7(10) . . . . ?
C22 C21 C26 C25 0.5(9) . . . . ?
C22 C23 C24 C25 -0.1(9) . . . . ?
C2 C1 C11 C12 -37.5(8) . . . . ?
C50 C51 C52 C53 -0.6(9) . . . . ?
C20 C15 C16 C17 -0.8(9) . . . . ?
C52 C51 C50 C49 1.4(9) . . . . ?
C4 C5 C6 N2 179.1(5) . . . . ?
C4 C5 C6 C7 0.2(9) . . . . ?
C17 C18 C19 C20 0.0(10) . . . . ?
C26 C21 C22 C23 -0.6(8) . . . . ?
C23 C24 C25 C26 0.0(10) . . . . ?

loop_
_smtbx_masks_void_nr
_smtbx_masks_void_average_x
_smtbx_masks_void_average_y
_smtbx_masks_void_average_z
_smtbx_masks_void_volume
_smtbx_masks_void_count_electrons
_smtbx_masks_void_content
1 -0.433 0.000 0.000 489.8 120.7 '3 CH2Cl2'
